data_4038428
loop_
_publ_author_name
'Magnus, Nicholas Andrew'
'Buser, Jonas Y.'
'Embry, Matthew C.'
'Kallman, Neil John'

_publ_section_title
;
 Diastereoselective Pictet-Spengler Based Synthesis of a Chiral
 Tetrahydroisoquinoline D1 Potentiator.
;
_journal_name_full 'The Journal of organic chemistry'
_journal_paper_doi 10.1021/acs.joc.0c00177
_journal_year 2020
_chemical_formula_sum 'C18 H18 Br N O4 S'
_chemical_formula_weight 424.30
_chemical_name_systematic LSN3495203
_space_group_crystal_system monoclinic
_space_group_IT_number 4
_space_group_name_Hall 'P 2yb'
_space_group_name_H-M_alt 'P 1 21 1'
_atom_sites_solution_hydrogens mixed
_audit_creation_method SHELXL-2014/7
_cell_angle_alpha 90
_cell_angle_beta 110.348(5)
_cell_angle_gamma 90
_cell_formula_units_Z 2
_cell_length_a 11.5479(16)
_cell_length_b 5.7655(9)
_cell_length_c 14.537(2)
_cell_measurement_reflns_used 8561
_cell_measurement_temperature 296(2)
_cell_measurement_theta_max 72.26
_cell_measurement_theta_min 3.24
_cell_volume 907.5(2)
_computing_cell_refinement 'Bruker SAINT'
_computing_data_collection 'Bruker APEX3'
_computing_data_reduction 'Bruker SAINT'
_computing_molecular_graphics 'Bruker SHELXTL'
_computing_publication_material 'Bruker SHELXTL'
_computing_structure_refinement 'SHELXL-2014 (Sheldrick 2014)'
_computing_structure_solution 'SHELXS-97 (Sheldrick 2008)'
_diffrn_ambient_temperature 296(2)
_diffrn_measured_fraction_theta_full 0.982
_diffrn_measured_fraction_theta_max 0.973
_diffrn_measurement_device_type 'Bruker APEX3 CCD'
_diffrn_measurement_method 'omega and phi scans'
_diffrn_radiation_type CuK\a
_diffrn_radiation_wavelength 1.54178
_diffrn_reflns_av_R_equivalents 0.0577
_diffrn_reflns_av_unetI/netI 0.0518
_diffrn_reflns_Laue_measured_fraction_full 0.982
_diffrn_reflns_Laue_measured_fraction_max 0.973
_diffrn_reflns_limit_h_max 13
_diffrn_reflns_limit_h_min -14
_diffrn_reflns_limit_k_max 6
_diffrn_reflns_limit_k_min -6
_diffrn_reflns_limit_l_max 17
_diffrn_reflns_limit_l_min -17
_diffrn_reflns_number 11348
_diffrn_reflns_point_group_measured_fraction_full 0.944
_diffrn_reflns_point_group_measured_fraction_max 0.926
_diffrn_reflns_theta_full 67.679
_diffrn_reflns_theta_max 72.467
_diffrn_reflns_theta_min 3.242
_exptl_absorpt_coefficient_mu 4.361
_exptl_absorpt_correction_type empirical
_exptl_absorpt_process_details sadabs
_exptl_crystal_density_diffrn 1.553
_exptl_crystal_description rod
_exptl_crystal_F_000 432
_exptl_crystal_size_max 0.150
_exptl_crystal_size_mid 0.010
_exptl_crystal_size_min 0.010
_exptl_transmission_factor_max 0.7536
_exptl_transmission_factor_min 0.5396
_refine_diff_density_max 0.748
_refine_diff_density_min -0.637
_refine_diff_density_rms 0.079
_refine_ls_abs_structure_details
;
 Classical Flack method preferred over Parsons because s.u. lower.
;
_refine_ls_abs_structure_Flack -0.01(5)
_refine_ls_extinction_coef 0.004(3)
_refine_ls_extinction_expression Fc^*^=kFc[1+0.001xFc^2^\l^3^/sin(2\q)]^-1/4^
_refine_ls_extinction_method 'SHELXL-2014/7 (Sheldrick 2014'
_refine_ls_goodness_of_fit_ref 1.259
_refine_ls_hydrogen_treatment mixed
_refine_ls_matrix_type full
_refine_ls_number_parameters 252
_refine_ls_number_reflns 3314
_refine_ls_number_restraints 1
_refine_ls_restrained_S_all 1.259
_refine_ls_R_factor_all 0.0830
_refine_ls_R_factor_gt 0.0784
_refine_ls_shift/su_max 0.000
_refine_ls_shift/su_mean 0.000
_refine_ls_structure_factor_coef Fsqd
_refine_ls_weighting_details 'w=1/[\s^2^(Fo^2^)+(0.1583P)^2^] where P=(Fo^2^+2Fc^2^)/3'
_refine_ls_weighting_scheme calc
_refine_ls_wR_factor_gt 0.2155
_refine_ls_wR_factor_ref 0.2253
_reflns_Friedel_coverage 0.722
_reflns_Friedel_fraction_full 0.898
_reflns_Friedel_fraction_max 0.868
_reflns_number_gt 3067
_reflns_number_total 3314
_reflns_threshold_expression 'I > 2\s(I)'
_cod_data_source_file jo0c00177_si_001.cif
_cod_data_source_block compound_8
_cod_original_sg_symbol_H-M 'P 21'
_cod_database_code 4038428
_elnb_number
;
RP7-H81584-086
;
_lot_number
;
RP7-H80584-086
;
_comments
;

;
_shelx_shelxl_version_number 2014/7
_shelx_space_group_comment
;
The symmetry employed for this shelxl refinement is uniquely defined
by the following loop, which should always be used as a source of
symmetry information in preference to the above space-group names.
They are only intended as comments.
;
_shelx_estimated_absorpt_t_min 0.561
_shelx_estimated_absorpt_t_max 0.958

loop_
_space_group_symop_operation_xyz
'x, y, z'
'-x, y+1/2, -z'

loop_
_atom_site_label
_atom_site_type_symbol
_atom_site_fract_x
_atom_site_fract_y
_atom_site_fract_z
_atom_site_U_iso_or_equiv
_atom_site_adp_type
_atom_site_occupancy
_atom_site_site_symmetry_order
_atom_site_calc_flag
_atom_site_refinement_flags_posn
_atom_site_refinement_flags_adp
_atom_site_refinement_flags_occupancy
_atom_site_disorder_assembly
_atom_site_disorder_group
Br01 Br 0.78402(10) 0.8366(2) 0.25973(8) 0.0635(5) Uani 1 1 d . . . . .
S1 S 0.31082(19) 0.4721(4) 0.06699(13) 0.0441(6) Uani 1 1 d . . . . .
O003 O 0.4242(6) 0.3254(14) 0.3881(4) 0.0502(14) Uani 1 1 d . . . . .
O004 O 0.3402(8) 0.0422(13) 0.2803(5) 0.065(2) Uani 1 1 d . . . . .
O005 O 0.3559(7) 0.7063(13) 0.0855(5) 0.0571(16) Uani 1 1 d . . . . .
O006 O 0.2744(7) 0.3835(15) -0.0312(5) 0.0626(19) Uani 1 1 d . . . . .
N007 N 0.4555(6) 0.3373(13) 0.2469(5) 0.0410(13) Uani 1 1 d . . . . .
C21 C 0.1848(7) 0.4443(15) 0.1076(6) 0.0429(17) Uani 1 1 d . . . . .
C9 C 0.4744(8) 0.5527(15) 0.3817(6) 0.0445(18) Uani 1 1 d . . . . .
C6 C 0.7549(7) 0.6003(16) 0.4229(6) 0.0440(17) Uani 1 1 d . . . . .
C26 C 0.1571(8) 0.6240(15) 0.1605(6) 0.0471(19) Uani 1 1 d . . . . .
C1 C 0.8085(7) 0.7891(16) 0.3943(7) 0.050(2) Uani 1 1 d . . . . .
C10 C 0.4003(8) 0.2176(16) 0.3009(6) 0.0456(18) Uani 1 1 d . . . . .
C7 C 0.6705(7) 0.4280(15) 0.3523(6) 0.0447(18) Uani 1 1 d . . . . .
H7A H 0.6694 0.2847 0.3870 0.054 Uiso 1 1 calc R U . . .
H7B H 0.7030 0.3935 0.3007 0.054 Uiso 1 1 calc R U . . .
C11 C 0.4312(8) 0.2806(15) 0.1458(6) 0.0450(19) Uani 1 1 d . . . . .
C8 C 0.5373(7) 0.5198(13) 0.3060(6) 0.0385(16) Uani 1 1 d . . . . .
C5 C 0.7796(8) 0.5720(19) 0.5230(7) 0.052(2) Uani 1 1 d . . . . .
H5 H 0.7467 0.4449 0.5448 0.063 Uiso 1 1 calc R U . . .
C12 C 0.5428(10) 0.303(2) 0.1114(7) 0.065(3) Uani 1 1 d . . . . .
H12A H 0.5801 0.4525 0.1293 0.097 Uiso 1 1 calc R U . . .
H12B H 0.5157 0.2847 0.0415 0.097 Uiso 1 1 calc R U . . .
H12C H 0.6022 0.1843 0.1421 0.097 Uiso 1 1 calc R U . . .
C22 C 0.1103(9) 0.2473(17) 0.0834(7) 0.052(2) Uani 1 1 d . . . . .
H22 H 0.1300 0.1260 0.0493 0.062 Uiso 1 1 calc R U . . .
C25 C 0.0536(10) 0.606(2) 0.1878(8) 0.057(2) Uani 1 1 d . . . . .
C2 C 0.8817(8) 0.946(2) 0.4612(8) 0.058(2) Uani 1 1 d . . . . .
H2 H 0.9174 1.0703 0.4399 0.070 Uiso 1 1 calc R U . . .
C4 C 0.8524(9) 0.730(3) 0.5912(8) 0.066(3) Uani 1 1 d . . . . .
H4 H 0.8675 0.7080 0.6577 0.079 Uiso 1 1 calc R U . . .
C24 C -0.0203(9) 0.413(2) 0.1625(8) 0.061(3) Uani 1 1 d . . . . .
H24 H -0.0898 0.4029 0.1806 0.073 Uiso 1 1 calc R U . . .
C23 C 0.0074(9) 0.234(2) 0.1102(7) 0.058(3) Uani 1 1 d . . . . .
H23 H -0.0436 0.1042 0.0933 0.070 Uiso 1 1 calc R U . . .
C3 C 0.9016(9) 0.918(2) 0.5606(8) 0.063(3) Uani 1 1 d . . . . .
H3 H 0.9482 1.0262 0.6059 0.076 Uiso 1 1 calc R U . . .
H8 H 0.534(8) 0.639(17) 0.265(7) 0.03(2) Uiso 1 1 d . . . . .
H11 H 0.390(9) 0.122(19) 0.134(7) 0.04(2) Uiso 1 1 d . . . . .
H9A H 0.527(8) 0.590(17) 0.445(7) 0.04(2) Uiso 1 1 d . . . . .
H9B H 0.404(10) 0.66(2) 0.367(8) 0.05(3) Uiso 1 1 d . . . . .
H25 H 0.028(11) 0.73(2) 0.221(8) 0.06(3) Uiso 1 1 d . . . . .
H26 H 0.215(8) 0.771(16) 0.168(6) 0.03(2) Uiso 1 1 d . . . . .

loop_
_atom_site_aniso_label
_atom_site_aniso_U_11
_atom_site_aniso_U_22
_atom_site_aniso_U_33
_atom_site_aniso_U_23
_atom_site_aniso_U_13
_atom_site_aniso_U_12
Br01 0.0658(7) 0.0728(8) 0.0599(7) 0.0130(5) 0.0320(5) 0.0079(4)
S1 0.0526(11) 0.0459(11) 0.0326(10) 0.0020(7) 0.0135(8) 0.0039(8)
O003 0.060(3) 0.057(4) 0.034(3) -0.002(3) 0.018(2) -0.009(3)
O004 0.087(5) 0.049(4) 0.054(4) 0.001(3) 0.017(3) -0.022(3)
O005 0.066(4) 0.047(4) 0.065(4) 0.008(3) 0.032(3) 0.000(3)
O006 0.070(4) 0.083(5) 0.031(3) -0.004(3) 0.012(3) 0.007(3)
N007 0.052(3) 0.040(3) 0.029(3) -0.004(3) 0.012(2) -0.001(3)
C21 0.042(4) 0.047(4) 0.033(4) 0.002(3) 0.006(3) -0.002(3)
C9 0.048(4) 0.048(5) 0.037(4) -0.006(3) 0.014(3) 0.003(3)
C6 0.038(3) 0.050(4) 0.042(4) -0.004(3) 0.013(3) 0.005(3)
C26 0.056(5) 0.040(4) 0.043(4) -0.001(3) 0.014(4) 0.002(3)
C1 0.040(4) 0.054(5) 0.054(5) -0.003(4) 0.015(3) 0.007(3)
C10 0.054(4) 0.043(4) 0.035(4) 0.002(3) 0.010(3) -0.001(3)
C7 0.045(4) 0.045(4) 0.045(4) -0.004(3) 0.016(3) 0.005(3)
C11 0.054(4) 0.049(5) 0.029(4) -0.003(3) 0.011(3) 0.011(3)
C8 0.043(4) 0.037(4) 0.033(4) -0.002(3) 0.011(3) 0.000(3)
C5 0.047(4) 0.064(5) 0.045(5) 0.000(4) 0.015(4) -0.002(4)
C12 0.064(5) 0.087(8) 0.044(5) -0.004(5) 0.021(4) 0.021(5)
C22 0.062(5) 0.048(5) 0.043(4) -0.007(3) 0.014(4) -0.011(4)
C25 0.062(6) 0.059(6) 0.057(5) 0.006(4) 0.029(4) 0.007(4)
C2 0.045(4) 0.060(6) 0.071(6) -0.004(5) 0.022(4) -0.002(4)
C4 0.049(5) 0.097(8) 0.048(5) -0.013(5) 0.012(4) -0.002(5)
C24 0.047(4) 0.077(7) 0.057(5) 0.010(5) 0.017(4) -0.003(4)
C23 0.052(5) 0.068(6) 0.047(5) 0.004(4) 0.008(4) -0.018(4)
C3 0.045(5) 0.075(7) 0.065(6) -0.020(5) 0.014(4) -0.007(4)

loop_
_atom_type_symbol
_atom_type_description
_atom_type_scat_dispersion_real
_atom_type_scat_dispersion_imag
_atom_type_scat_source
C C 0.0181 0.0091 'International Tables Vol C Tables 4.2.6.8 and 6.1.1.4'
H H 0.0000 0.0000 'International Tables Vol C Tables 4.2.6.8 and 6.1.1.4'
Br Br -0.6763 1.2805 'International Tables Vol C Tables 4.2.6.8 and 6.1.1.4'
N N 0.0311 0.0180 'International Tables Vol C Tables 4.2.6.8 and 6.1.1.4'
O O 0.0492 0.0322 'International Tables Vol C Tables 4.2.6.8 and 6.1.1.4'
S S 0.3331 0.5567 'International Tables Vol C Tables 4.2.6.8 and 6.1.1.4'

loop_
_geom_angle_atom_site_label_1
_geom_angle_atom_site_label_2
_geom_angle_atom_site_label_3
_geom_angle
_geom_angle_site_symmetry_1
_geom_angle_site_symmetry_3
_geom_angle_publ_flag
O006 S1 O005 118.8(5) . . ?
O006 S1 C21 108.2(4) . . ?
O005 S1 C21 108.1(4) . . ?
O006 S1 C11 107.7(4) . . ?
O005 S1 C11 107.6(4) . . ?
C21 S1 C11 105.8(4) . . ?
C10 O003 C9 108.2(7) . . ?
C10 N007 C11 120.8(7) . . ?
C10 N007 C8 111.1(6) . . ?
C11 N007 C8 128.1(7) . . ?
C22 C21 C26 120.4(9) . . ?
C22 C21 S1 120.0(7) . . ?
C26 C21 S1 119.6(7) . . ?
O003 C9 C8 103.6(6) . . ?
O003 C9 H9A 107(6) . . ?
C8 C9 H9A 115(6) . . ?
O003 C9 H9B 106(7) . . ?
C8 C9 H9B 119(7) . . ?
H9A C9 H9B 105(8) . . ?
C1 C6 C5 117.1(8) . . ?
C1 C6 C7 124.1(8) . . ?
C5 C6 C7 118.7(8) . . ?
C25 C26 C21 119.2(9) . . ?
C25 C26 H26 128(5) . . ?
C21 C26 H26 113(5) . . ?
C2 C1 C6 122.1(10) . . ?
C2 C1 Br01 117.8(8) . . ?
C6 C1 Br01 120.1(7) . . ?
O004 C10 O003 122.2(9) . . ?
O004 C10 N007 128.9(9) . . ?
O003 C10 N007 108.9(7) . . ?
C6 C7 C8 112.3(6) . . ?
C6 C7 H7A 109.1 . . ?
C8 C7 H7A 109.1 . . ?
C6 C7 H7B 109.1 . . ?
C8 C7 H7B 109.1 . . ?
H7A C7 H7B 107.9 . . ?
N007 C11 C12 115.2(7) . . ?
N007 C11 S1 109.8(6) . . ?
C12 C11 S1 106.6(6) . . ?
N007 C11 H11 107(6) . . ?
C12 C11 H11 115(6) . . ?
S1 C11 H11 103(5) . . ?
N007 C8 C9 98.0(6) . . ?
N007 C8 C7 110.4(6) . . ?
C9 C8 C7 112.3(7) . . ?
N007 C8 H8 106(6) . . ?
C9 C8 H8 117(6) . . ?
C7 C8 H8 111(6) . . ?
C6 C5 C4 121.4(10) . . ?
C6 C5 H5 119.3 . . ?
C4 C5 H5 119.3 . . ?
C11 C12 H12A 109.5 . . ?
C11 C12 H12B 109.5 . . ?
H12A C12 H12B 109.5 . . ?
C11 C12 H12C 109.5 . . ?
H12A C12 H12C 109.5 . . ?
H12B C12 H12C 109.5 . . ?
C23 C22 C21 119.5(10) . . ?
C23 C22 H22 120.3 . . ?
C21 C22 H22 120.3 . . ?
C24 C25 C26 120.1(10) . . ?
C24 C25 H25 118(7) . . ?
C26 C25 H25 122(7) . . ?
C1 C2 C3 119.6(10) . . ?
C1 C2 H2 120.2 . . ?
C3 C2 H2 120.2 . . ?
C3 C4 C5 120.2(11) . . ?
C3 C4 H4 119.9 . . ?
C5 C4 H4 119.9 . . ?
C25 C24 C23 120.8(10) . . ?
C25 C24 H24 119.6 . . ?
C23 C24 H24 119.6 . . ?
C22 C23 C24 120.0(9) . . ?
C22 C23 H23 120.0 . . ?
C24 C23 H23 120.0 . . ?
C4 C3 C2 119.6(10) . . ?
C4 C3 H3 120.2 . . ?
C2 C3 H3 120.2 . . ?

loop_
_geom_bond_atom_site_label_1
_geom_bond_atom_site_label_2
_geom_bond_distance
_geom_bond_site_symmetry_2
_geom_bond_publ_flag
Br01 C1 1.896(10) . ?
S1 O006 1.435(7) . ?
S1 O005 1.438(8) . ?
S1 C21 1.758(9) . ?
S1 C11 1.832(8) . ?
O003 C10 1.351(11) . ?
O003 C9 1.448(12) . ?
O004 C10 1.203(12) . ?
N007 C10 1.360(12) . ?
N007 C11 1.435(10) . ?
N007 C8 1.474(10) . ?
C21 C22 1.394(12) . ?
C21 C26 1.392(12) . ?
C9 C8 1.527(12) . ?
C9 H9A 0.93(9) . ?
C9 H9B 1.00(12) . ?
C6 C1 1.386(14) . ?
C6 C5 1.391(13) . ?
C6 C7 1.514(11) . ?
C26 C25 1.387(14) . ?
C26 H26 1.06(9) . ?
C1 C2 1.383(14) . ?
C7 C8 1.543(11) . ?
C7 H7A 0.9700 . ?
C7 H7B 0.9700 . ?
C11 C12 1.541(14) . ?
C11 H11 1.02(11) . ?
C8 H8 0.90(10) . ?
C5 C4 1.394(15) . ?
C5 H5 0.9300 . ?
C12 H12A 0.9600 . ?
C12 H12B 0.9600 . ?
C12 H12C 0.9600 . ?
C22 C23 1.376(15) . ?
C22 H22 0.9300 . ?
C25 C24 1.371(16) . ?
C25 H25 0.97(14) . ?
C2 C3 1.391(16) . ?
C2 H2 0.9300 . ?
C4 C3 1.368(19) . ?
C4 H4 0.9300 . ?
C24 C23 1.385(18) . ?
C24 H24 0.9300 . ?
C23 H23 0.9300 . ?
C3 H3 0.9300 . ?
